data_7151099
loop_
_publ_author_name
'Aumann, Kylee M.'
'Scammells, Peter J.'
'White, Jonathan M.'
'Schiesser, Carl H.'

_publ_section_title
;
 On the stability of 2-aminoselenophene-3-carboxylates: potential
 dual-acting selenium-containing allosteric enhancers of A1 adenosine
 receptor binding.
;
_journal_issue 8
_journal_name_full 'Organic &amp; biomolecular chemistry'
_journal_page_first 1276
_journal_page_last 1281
_journal_paper_doi 10.1039/B700812K
_journal_volume 5
_journal_year 2007
_chemical_formula_sum 'C18 H18 N2 O5 Se'
_chemical_formula_weight 421.30
_chemical_name_systematic
;
?
;
_space_group_IT_number 2
_symmetry_cell_setting triclinic
_symmetry_space_group_name_Hall '-P 1'
_symmetry_space_group_name_H-M 'P -1'
_atom_sites_solution_hydrogens geom
_atom_sites_solution_primary direct
_atom_sites_solution_secondary difmap
_audit_creation_method SHELXL-97
_cell_angle_alpha 93.933(2)
_cell_angle_beta 101.874(2)
_cell_angle_gamma 117.258(2)
_cell_formula_units_Z 2
_cell_length_a 9.6394(10)
_cell_length_b 10.0481(11)
_cell_length_c 10.1555(11)
_cell_measurement_reflns_used 2905
_cell_measurement_temperature 123(2)
_cell_measurement_theta_max 27.43
_cell_measurement_theta_min 2.32
_cell_volume 840.58(16)
_computing_cell_refinement 'Bruker SMART'
_computing_data_collection 'Bruker SMART'
_computing_data_reduction 'Bruker SAINT'
_computing_molecular_graphics 'Bruker SHELXTL'
_computing_publication_material 'Bruker SHELXTL'
_computing_structure_refinement 'Bruker SHELXTL'
_computing_structure_solution 'Bruker SHELXTL'
_diffrn_ambient_temperature 293(2)
_diffrn_measured_fraction_theta_full 0.941
_diffrn_measured_fraction_theta_max 0.941
_diffrn_measurement_device_type 'CCD area detector'
_diffrn_measurement_method 'phi and omega scans'
_diffrn_radiation_monochromator graphite
_diffrn_radiation_source 'fine-focus sealed tube'
_diffrn_radiation_type MoK\a
_diffrn_radiation_wavelength 0.71073
_diffrn_reflns_av_R_equivalents 0.0178
_diffrn_reflns_av_sigmaI/netI 0.0372
_diffrn_reflns_limit_h_max 12
_diffrn_reflns_limit_h_min -9
_diffrn_reflns_limit_k_max 12
_diffrn_reflns_limit_k_min -11
_diffrn_reflns_limit_l_max 11
_diffrn_reflns_limit_l_min -13
_diffrn_reflns_number 5132
_diffrn_reflns_theta_full 27.51
_diffrn_reflns_theta_max 27.51
_diffrn_reflns_theta_min 2.09
_exptl_absorpt_coefficient_mu 2.267
_exptl_absorpt_correction_T_max 1.00
_exptl_absorpt_correction_T_min 0.72
_exptl_absorpt_correction_type multi-scan
_exptl_absorpt_process_details SADABS
_exptl_crystal_colour orange
_exptl_crystal_density_diffrn 1.665
_exptl_crystal_density_meas 0
_exptl_crystal_density_method 'not measured'
_exptl_crystal_description block
_exptl_crystal_F_000 428
_exptl_crystal_size_max 0.2
_exptl_crystal_size_mid 0.3
_exptl_crystal_size_min 0.4
_refine_diff_density_max 0.943
_refine_diff_density_min -0.491
_refine_diff_density_rms 0.090
_refine_ls_extinction_method none
_refine_ls_goodness_of_fit_ref 1.075
_refine_ls_hydrogen_treatment mixed
_refine_ls_matrix_type full
_refine_ls_number_parameters 240
_refine_ls_number_reflns 3646
_refine_ls_number_restraints 0
_refine_ls_restrained_S_all 1.075
_refine_ls_R_factor_all 0.0387
_refine_ls_R_factor_gt 0.0340
_refine_ls_shift/su_max 0.001
_refine_ls_shift/su_mean 0.000
_refine_ls_structure_factor_coef Fsqd
_refine_ls_weighting_details 'calc w=1/[\s^2^(Fo^2^)+(0.0475P)^2^+0.4717P] where P=(Fo^2^+2Fc^2^)/3'
_refine_ls_weighting_scheme calc
_refine_ls_wR_factor_gt 0.0865
_refine_ls_wR_factor_ref 0.0897
_reflns_number_gt 3311
_reflns_number_total 3646
_reflns_threshold_expression >2sigma(I)
_cod_data_source_file B700812K.txt
_cod_data_source_block jmwka2
_cod_depositor_comments
;
The following automatic conversions were performed:
'_symmetry_cell_setting' value 'Triclinic' changed to 'triclinic'
according to '/home/saulius/struct/CIF-dictionaries/cif_core.dic'
dictionary named 'cif_core.dic' version 2.4.1 from
2010-06-29.

'_exptl_absorpt_correction_type' value 'multiscan' changed to
'multi-scan' according to
'/home/saulius/struct/CIF-dictionaries/cif_core.dic' dictionary named
'cif_core.dic' version 2.4.1 from 2010-06-29.

Automatic conversion script
Id: cif_fix_enum 1527 2010-12-29 10:47:43Z saulius 
;
_cod_original_cell_volume 840.57(16)
_cod_original_sg_symbol_H-M 'P-1 '
_cod_database_code 7151099

loop_
_symmetry_equiv_pos_as_xyz
'x, y, z'
'-x, -y, -z'

loop_
_atom_site_label
_atom_site_type_symbol
_atom_site_fract_x
_atom_site_fract_y
_atom_site_fract_z
_atom_site_U_iso_or_equiv
_atom_site_adp_type
_atom_site_occupancy
_atom_site_symmetry_multiplicity
_atom_site_calc_flag
_atom_site_refinement_flags
_atom_site_disorder_assembly
_atom_site_disorder_group
C1 C 0.8788(3) 0.7024(3) 0.4693(2) 0.0220(4) Uani 1 1 d . . .
C2 C 0.9623(3) 0.8177(3) 0.4047(2) 0.0208(4) Uani 1 1 d . . .
C3 C 0.8583(3) 0.8585(3) 0.3111(2) 0.0219(4) Uani 1 1 d . . .
C8 C 0.7001(3) 0.7750(3) 0.3050(2) 0.0235(5) Uani 1 1 d . . .
C7 C 0.5643(3) 0.7913(3) 0.2187(3) 0.0270(5) Uani 1 1 d . . .
H7A H 0.5307 0.8462 0.2757 0.032 Uiso 1 1 calc R . .
H7B H 0.4723 0.6911 0.1792 0.032 Uiso 1 1 calc R . .
C6 C 0.6172(4) 0.8758(4) 0.1059(3) 0.0389(6) Uani 1 1 d . . .
H6A H 0.6223 0.8090 0.0356 0.047 Uiso 1 1 calc R . .
H6B H 0.5381 0.9056 0.0645 0.047 Uiso 1 1 calc R . .
C5 C 0.7792(3) 1.0143(3) 0.1597(3) 0.0394(7) Uani 1 1 d . . .
H5A H 0.7715 1.0825 0.2266 0.047 Uiso 1 1 calc R . .
H5B H 0.8083 1.0667 0.0849 0.047 Uiso 1 1 calc R . .
C4 C 0.9136(3) 0.9804(3) 0.2262(2) 0.0256(5) Uani 1 1 d . . .
H4B H 0.9514 0.9481 0.1553 0.031 Uiso 1 1 calc R . .
H4A H 1.0040 1.0729 0.2840 0.031 Uiso 1 1 calc R . .
C9 C 1.1375(3) 0.8835(3) 0.4324(2) 0.0230(5) Uani 1 1 d . . .
C10 C 1.3765(3) 1.0559(3) 0.3797(3) 0.0283(5) Uani 1 1 d . . .
H10A H 1.4085 0.9775 0.3753 0.034 Uiso 1 1 calc R . .
H10B H 1.4324 1.1222 0.4689 0.034 Uiso 1 1 calc R . .
C11 C 1.4174(4) 1.1454(5) 0.2688(4) 0.0528(9) Uani 1 1 d . . .
H11A H 1.3602 1.0788 0.1812 0.079 Uiso 1 1 calc R . .
H11B H 1.5319 1.1916 0.2788 0.079 Uiso 1 1 calc R . .
H11C H 1.3864 1.2233 0.2751 0.079 Uiso 1 1 calc R . .
C12 C 0.8697(3) 0.5329(3) 0.6301(2) 0.0246(5) Uani 1 1 d . . .
C13 C 0.9701(3) 0.4915(3) 0.7344(2) 0.0225(4) Uani 1 1 d . . .
C14 C 0.8853(3) 0.3755(3) 0.7998(3) 0.0262(5) Uani 1 1 d . . .
H14 H 0.7728 0.3274 0.7762 0.031 Uiso 1 1 calc R . .
C15 C 0.9670(3) 0.3311(3) 0.8994(3) 0.0282(5) Uani 1 1 d . . .
H15 H 0.9108 0.2534 0.9436 0.034 Uiso 1 1 calc R . .
C16 C 1.1329(3) 0.4039(3) 0.9321(2) 0.0244(5) Uani 1 1 d . . .
C17 C 1.2212(3) 0.5168(3) 0.8677(3) 0.0262(5) Uani 1 1 d . . .
H17 H 1.3336 0.5622 0.8902 0.031 Uiso 1 1 calc R . .
C18 C 1.1376(3) 0.5610(3) 0.7682(3) 0.0263(5) Uani 1 1 d . . .
H18 H 1.1946 0.6380 0.7237 0.032 Uiso 1 1 calc R . .
N1 N 0.9509(3) 0.6440(2) 0.5636(2) 0.0234(4) Uani 1 1 d . . .
N2 N 1.2193(3) 0.3583(3) 1.0408(2) 0.0305(5) Uani 1 1 d . . .
O2 O 1.2195(2) 0.8467(2) 0.51495(18) 0.0287(4) Uani 1 1 d . . .
O3 O 1.2029(2) 0.98768(19) 0.35818(17) 0.0260(4) Uani 1 1 d . . .
O1 O 0.7230(2) 0.4697(2) 0.6067(2) 0.0365(4) Uani 1 1 d . . .
O4 O 1.1389(3) 0.2569(3) 1.0956(2) 0.0505(6) Uani 1 1 d . . .
O5 O 1.3665(2) 0.4235(2) 1.0706(2) 0.0407(5) Uani 1 1 d . . .
Se1 Se 0.65726(3) 0.62951(3) 0.41824(2) 0.02477(10) Uani 1 1 d . . .
H1 H 1.049(4) 0.688(4) 0.576(3) 0.037(9) Uiso 1 1 d . . .

loop_
_atom_site_aniso_label
_atom_site_aniso_U_11
_atom_site_aniso_U_22
_atom_site_aniso_U_33
_atom_site_aniso_U_23
_atom_site_aniso_U_13
_atom_site_aniso_U_12
C1 0.0173(10) 0.0241(11) 0.0240(11) 0.0069(9) 0.0032(9) 0.0101(9)
C2 0.0181(11) 0.0221(11) 0.0206(10) 0.0045(8) 0.0038(8) 0.0088(9)
C3 0.0220(11) 0.0215(11) 0.0216(10) 0.0046(9) 0.0042(9) 0.0105(9)
C8 0.0234(12) 0.0219(11) 0.0240(11) 0.0073(9) 0.0054(9) 0.0100(9)
C7 0.0211(11) 0.0282(12) 0.0318(12) 0.0081(10) 0.0052(10) 0.0125(10)
C6 0.0322(15) 0.0479(17) 0.0394(15) 0.0174(13) 0.0067(12) 0.0216(13)
C5 0.0307(14) 0.0402(15) 0.0453(16) 0.0239(13) 0.0060(12) 0.0150(13)
C4 0.0219(11) 0.0256(12) 0.0256(11) 0.0086(9) 0.0033(9) 0.0092(10)
C9 0.0217(11) 0.0230(11) 0.0233(11) 0.0065(9) 0.0070(9) 0.0092(9)
C10 0.0161(11) 0.0340(13) 0.0338(13) 0.0133(11) 0.0072(9) 0.0101(10)
C11 0.0267(15) 0.076(2) 0.0563(19) 0.0445(18) 0.0176(14) 0.0179(16)
C12 0.0215(12) 0.0252(11) 0.0285(12) 0.0098(9) 0.0067(9) 0.0116(10)
C13 0.0202(11) 0.0222(11) 0.0253(11) 0.0066(9) 0.0058(9) 0.0103(9)
C14 0.0189(11) 0.0267(12) 0.0321(12) 0.0107(10) 0.0082(9) 0.0090(10)
C15 0.0245(12) 0.0257(12) 0.0337(13) 0.0139(10) 0.0104(10) 0.0094(10)
C16 0.0268(12) 0.0236(11) 0.0242(11) 0.0064(9) 0.0049(9) 0.0137(10)
C17 0.0198(11) 0.0250(12) 0.0296(12) 0.0073(10) 0.0043(9) 0.0078(10)
C18 0.0203(11) 0.0256(12) 0.0322(12) 0.0142(10) 0.0088(10) 0.0085(10)
N1 0.0167(10) 0.0248(10) 0.0276(10) 0.0106(8) 0.0052(8) 0.0086(8)
N2 0.0287(11) 0.0300(11) 0.0316(11) 0.0103(9) 0.0042(9) 0.0144(10)
O2 0.0184(8) 0.0342(9) 0.0309(9) 0.0142(7) 0.0042(7) 0.0106(7)
O3 0.0165(8) 0.0280(9) 0.0313(9) 0.0133(7) 0.0060(7) 0.0082(7)
O1 0.0193(9) 0.0397(11) 0.0503(12) 0.0258(9) 0.0085(8) 0.0120(8)
O4 0.0374(12) 0.0542(13) 0.0575(14) 0.0387(12) 0.0097(10) 0.0177(10)
O5 0.0264(10) 0.0398(11) 0.0473(12) 0.0149(9) -0.0015(8) 0.0127(9)
Se1 0.01717(13) 0.02524(14) 0.03203(15) 0.01191(10) 0.00724(9) 0.00923(10)

loop_
_atom_type_symbol
_atom_type_description
_atom_type_scat_dispersion_real
_atom_type_scat_dispersion_imag
_atom_type_scat_source
C C 0.0033 0.0016 'International Tables Vol C Tables 4.2.6.8 and 6.1.1.4'
H H 0.0000 0.0000 'International Tables Vol C Tables 4.2.6.8 and 6.1.1.4'
N N 0.0061 0.0033 'International Tables Vol C Tables 4.2.6.8 and 6.1.1.4'
O O 0.0106 0.0060 'International Tables Vol C Tables 4.2.6.8 and 6.1.1.4'
Se Se -0.0929 2.2259 'International Tables Vol C Tables 4.2.6.8 and 6.1.1.4'

loop_
_geom_angle_atom_site_label_1
_geom_angle_atom_site_label_2
_geom_angle_atom_site_label_3
_geom_angle
_geom_angle_site_symmetry_1
_geom_angle_site_symmetry_3
_geom_angle_publ_flag
C2 C1 N1 124.1(2) . . ?
C2 C1 Se1 113.62(16) . . ?
N1 C1 Se1 122.24(17) . . ?
C1 C2 C3 113.2(2) . . ?
C1 C2 C9 119.6(2) . . ?
C3 C2 C9 127.1(2) . . ?
C8 C3 C2 113.5(2) . . ?
C8 C3 C4 120.7(2) . . ?
C2 C3 C4 125.8(2) . . ?
C3 C8 C7 125.9(2) . . ?
C3 C8 Se1 113.87(17) . . ?
C7 C8 Se1 120.28(18) . . ?
C8 C7 C6 110.5(2) . . ?
C8 C7 H7A 109.5 . . ?
C6 C7 H7A 109.5 . . ?
C8 C7 H7B 109.5 . . ?
C6 C7 H7B 109.5 . . ?
H7A C7 H7B 108.1 . . ?
C5 C6 C7 111.0(2) . . ?
C5 C6 H6A 109.4 . . ?
C7 C6 H6A 109.4 . . ?
C5 C6 H6B 109.4 . . ?
C7 C6 H6B 109.4 . . ?
H6A C6 H6B 108.0 . . ?
C6 C5 C4 113.9(2) . . ?
C6 C5 H5A 108.8 . . ?
C4 C5 H5A 108.8 . . ?
C6 C5 H5B 108.8 . . ?
C4 C5 H5B 108.8 . . ?
H5A C5 H5B 107.7 . . ?
C3 C4 C5 112.4(2) . . ?
C3 C4 H4B 109.1 . . ?
C5 C4 H4B 109.1 . . ?
C3 C4 H4A 109.1 . . ?
C5 C4 H4A 109.1 . . ?
H4B C4 H4A 107.9 . . ?
O2 C9 O3 121.9(2) . . ?
O2 C9 C2 124.2(2) . . ?
O3 C9 C2 113.91(19) . . ?
O3 C10 C11 106.9(2) . . ?
O3 C10 H10A 110.4 . . ?
C11 C10 H10A 110.4 . . ?
O3 C10 H10B 110.4 . . ?
C11 C10 H10B 110.4 . . ?
H10A C10 H10B 108.6 . . ?
C10 C11 H11A 109.5 . . ?
C10 C11 H11B 109.5 . . ?
H11A C11 H11B 109.5 . . ?
C10 C11 H11C 109.5 . . ?
H11A C11 H11C 109.5 . . ?
H11B C11 H11C 109.5 . . ?
O1 C12 N1 122.0(2) . . ?
O1 C12 C13 121.5(2) . . ?
N1 C12 C13 116.5(2) . . ?
C18 C13 C14 119.6(2) . . ?
C18 C13 C12 124.5(2) . . ?
C14 C13 C12 115.9(2) . . ?
C15 C14 C13 120.4(2) . . ?
C15 C14 H14 119.8 . . ?
C13 C14 H14 119.8 . . ?
C16 C15 C14 118.6(2) . . ?
C16 C15 H15 120.7 . . ?
C14 C15 H15 120.7 . . ?
C15 C16 C17 122.9(2) . . ?
C15 C16 N2 118.2(2) . . ?
C17 C16 N2 118.8(2) . . ?
C16 C17 C18 117.9(2) . . ?
C16 C17 H17 121.0 . . ?
C18 C17 H17 121.0 . . ?
C13 C18 C17 120.6(2) . . ?
C13 C18 H18 119.7 . . ?
C17 C18 H18 119.7 . . ?
C12 N1 C1 124.4(2) . . ?
C12 N1 H1 125(2) . . ?
C1 N1 H1 111(2) . . ?
O5 N2 O4 123.8(2) . . ?
O5 N2 C16 118.3(2) . . ?
O4 N2 C16 117.9(2) . . ?
C9 O3 C10 116.55(18) . . ?
C1 Se1 C8 85.76(10) . . ?

loop_
_geom_bond_atom_site_label_1
_geom_bond_atom_site_label_2
_geom_bond_distance
_geom_bond_site_symmetry_2
_geom_bond_publ_flag
C1 C2 1.374(3) . ?
C1 N1 1.386(3) . ?
C1 Se1 1.851(2) . ?
C2 C3 1.454(3) . ?
C2 C9 1.458(3) . ?
C3 C8 1.347(3) . ?
C3 C4 1.505(3) . ?
C8 C7 1.501(3) . ?
C8 Se1 1.872(2) . ?
C7 C6 1.507(4) . ?
C7 H7A 0.9700 . ?
C7 H7B 0.9700 . ?
C6 C5 1.493(4) . ?
C6 H6A 0.9700 . ?
C6 H6B 0.9700 . ?
C5 C4 1.526(3) . ?
C5 H5A 0.9700 . ?
C5 H5B 0.9700 . ?
C4 H4B 0.9700 . ?
C4 H4A 0.9700 . ?
C9 O2 1.226(3) . ?
C9 O3 1.327(3) . ?
C10 O3 1.447(3) . ?
C10 C11 1.493(4) . ?
C10 H10A 0.9700 . ?
C10 H10B 0.9700 . ?
C11 H11A 0.9600 . ?
C11 H11B 0.9600 . ?
C11 H11C 0.9600 . ?
C12 O1 1.216(3) . ?
C12 N1 1.355(3) . ?
C12 C13 1.496(3) . ?
C13 C18 1.385(3) . ?
C13 C14 1.387(3) . ?
C14 C15 1.378(3) . ?
C14 H14 0.9300 . ?
C15 C16 1.371(3) . ?
C15 H15 0.9300 . ?
C16 C17 1.373(3) . ?
C16 N2 1.471(3) . ?
C17 C18 1.387(3) . ?
C17 H17 0.9300 . ?
C18 H18 0.9300 . ?
N1 H1 0.81(4) . ?
N2 O5 1.216(3) . ?
N2 O4 1.217(3) . ?

loop_
_geom_torsion_atom_site_label_1
_geom_torsion_atom_site_label_2
_geom_torsion_atom_site_label_3
_geom_torsion_atom_site_label_4
_geom_torsion
_geom_torsion_site_symmetry_1
_geom_torsion_site_symmetry_2
_geom_torsion_site_symmetry_3
_geom_torsion_site_symmetry_4
_geom_torsion_publ_flag
N1 C1 C2 C3 -179.6(2) . . . . ?
Se1 C1 C2 C3 0.6(3) . . . . ?
N1 C1 C2 C9 1.3(4) . . . . ?
Se1 C1 C2 C9 -178.46(16) . . . . ?
C1 C2 C3 C8 -0.4(3) . . . . ?
C9 C2 C3 C8 178.6(2) . . . . ?
C1 C2 C3 C4 179.7(2) . . . . ?
C9 C2 C3 C4 -1.3(4) . . . . ?
C2 C3 C8 C7 179.5(2) . . . . ?
C4 C3 C8 C7 -0.6(4) . . . . ?
C2 C3 C8 Se1 0.0(3) . . . . ?
C4 C3 C8 Se1 179.89(17) . . . . ?
C3 C8 C7 C6 18.5(4) . . . . ?
Se1 C8 C7 C6 -161.95(19) . . . . ?
C8 C7 C6 C5 -46.2(3) . . . . ?
C7 C6 C5 C4 59.6(3) . . . . ?
C8 C3 C4 C5 10.8(3) . . . . ?
C2 C3 C4 C5 -169.4(2) . . . . ?
C6 C5 C4 C3 -40.2(3) . . . . ?
C1 C2 C9 O2 -2.8(4) . . . . ?
C3 C2 C9 O2 178.4(2) . . . . ?
C1 C2 C9 O3 176.4(2) . . . . ?
C3 C2 C9 O3 -2.5(3) . . . . ?
O1 C12 C13 C18 -178.6(2) . . . . ?
N1 C12 C13 C18 1.4(4) . . . . ?
O1 C12 C13 C14 1.3(4) . . . . ?
N1 C12 C13 C14 -178.8(2) . . . . ?
C18 C13 C14 C15 1.1(4) . . . . ?
C12 C13 C14 C15 -178.7(2) . . . . ?
C13 C14 C15 C16 0.0(4) . . . . ?
C14 C15 C16 C17 -1.5(4) . . . . ?
C14 C15 C16 N2 178.6(2) . . . . ?
C15 C16 C17 C18 1.9(4) . . . . ?
N2 C16 C17 C18 -178.3(2) . . . . ?
C14 C13 C18 C17 -0.7(4) . . . . ?
C12 C13 C18 C17 179.1(2) . . . . ?
C16 C17 C18 C13 -0.7(4) . . . . ?
O1 C12 N1 C1 3.5(4) . . . . ?
C13 C12 N1 C1 -176.5(2) . . . . ?
C2 C1 N1 C12 178.3(2) . . . . ?
Se1 C1 N1 C12 -1.9(3) . . . . ?
C15 C16 N2 O5 -179.5(2) . . . . ?
C17 C16 N2 O5 0.6(3) . . . . ?
C15 C16 N2 O4 0.6(4) . . . . ?
C17 C16 N2 O4 -179.2(2) . . . . ?
O2 C9 O3 C10 -0.1(3) . . . . ?
C2 C9 O3 C10 -179.2(2) . . . . ?
C11 C10 O3 C9 169.5(3) . . . . ?
C2 C1 Se1 C8 -0.48(18) . . . . ?
N1 C1 Se1 C8 179.7(2) . . . . ?
C3 C8 Se1 C1 0.27(18) . . . . ?
C7 C8 Se1 C1 -179.3(2) . . . . ?

loop_
_cod_related_entry_id
_cod_related_entry_database
_cod_related_entry_code
1 ChemSpider 17279140
